data_7245488
loop_
_publ_author_name
'Zhao, Qiang'
'Li, Qi-yang'
'Li, Jing'

_publ_section_title
;
 Structures, fluorescence and magnetism of a series of coordination
 polymers driven by a tricarboxypyridine ligand
;
_journal_name_full CrystEngComm
_journal_paper_doi 10.1039/D2CE00726F
_journal_year 2022
_chemical_formula_sum 'C28 H50 Co3 N2 O33'
_chemical_formula_weight 1119.49
_space_group_IT_number 15
_space_group_name_Hall '-C 2yc'
_space_group_name_H-M_alt 'C 1 2/c 1'
_symmetry_cell_setting monoclinic
_symmetry_space_group_name_H-M 'C 1 2/c 1'
_atom_sites_solution_hydrogens geom
_atom_sites_solution_primary direct
_atom_sites_solution_secondary difmap
_audit_creation_method SHELXL-97
_audit_update_record
;
2022-05-20 deposited with the CCDC.	2022-08-24 downloaded from the CCDC.
;
_cell_angle_alpha 90.00
_cell_angle_beta 94.159(6)
_cell_angle_gamma 90.00
_cell_formula_units_Z 4
_cell_length_a 32.038(10)
_cell_length_b 15.044(5)
_cell_length_c 9.632(3)
_cell_measurement_reflns_used 2907
_cell_measurement_temperature 296(2)
_cell_measurement_theta_max 24.05
_cell_measurement_theta_min 2.56
_cell_volume 4630(3)
_computing_structure_refinement 'SHELXL-97 (Sheldrick, 1997)'
_computing_structure_solution 'SHELXS-97 (Sheldrick, 1990)'
_diffrn_ambient_temperature 296(2)
_diffrn_measured_fraction_theta_full 0.998
_diffrn_measured_fraction_theta_max 0.998
_diffrn_measurement_device_type 'CCD area detector'
_diffrn_measurement_method 'phi and omega scans'
_diffrn_radiation_monochromator graphite
_diffrn_radiation_source 'fine-focus sealed tube'
_diffrn_radiation_type MoK\a
_diffrn_radiation_wavelength 0.71073
_diffrn_reflns_av_R_equivalents 0.0410
_diffrn_reflns_av_sigmaI/netI 0.0496
_diffrn_reflns_limit_h_max 32
_diffrn_reflns_limit_h_min -38
_diffrn_reflns_limit_k_max 17
_diffrn_reflns_limit_k_min -17
_diffrn_reflns_limit_l_max 11
_diffrn_reflns_limit_l_min -11
_diffrn_reflns_number 11501
_diffrn_reflns_theta_full 25.01
_diffrn_reflns_theta_max 25.01
_diffrn_reflns_theta_min 1.27
_exptl_absorpt_coefficient_mu 1.164
_exptl_crystal_colour red
_exptl_crystal_density_diffrn 1.551
_exptl_crystal_density_method 'not measured'
_exptl_crystal_description block
_exptl_crystal_F_000 2156
_refine_diff_density_max 1.485
_refine_diff_density_min -0.622
_refine_diff_density_rms 0.187
_refine_ls_extinction_method none
_refine_ls_goodness_of_fit_ref 1.093
_refine_ls_hydrogen_treatment mixed
_refine_ls_matrix_type full
_refine_ls_number_parameters 300
_refine_ls_number_reflns 4076
_refine_ls_number_restraints 0
_refine_ls_restrained_S_all 1.093
_refine_ls_R_factor_all 0.0955
_refine_ls_R_factor_gt 0.0778
_refine_ls_shift/su_max 0.169
_refine_ls_shift/su_mean 0.012
_refine_ls_structure_factor_coef Fsqd
_refine_ls_weighting_details 'calc w=1/[\s^2^(Fo^2^)+(0.1403P)^2^+50.3790P] where P=(Fo^2^+2Fc^2^)/3'
_refine_ls_weighting_scheme calc
_refine_ls_wR_factor_gt 0.2394
_refine_ls_wR_factor_ref 0.2591
_reflns_number_gt 3164
_reflns_number_total 4076
_reflns_threshold_expression >2sigma(I)
_cod_data_source_file d2ce00726f2.cif
_cod_data_source_block 5
_cod_depositor_comments
;
The following automatic conversions were performed:

data item '_symmetry_cell_setting' value 'Monoclinic' was changed to
'monoclinic' in accordance with the
/home/data/users/saulius/crontab/automatic-downloads/rss-feeds/RSC/lib/dictionaries/cif_core.dic
dictionary named 'cif_core.dic' version 2.4.2 last updated on
2011-04-26.

Automatic conversion script
Id: cif_fix_values 7556 2019-12-06 15:28:31Z antanas 
;
_cod_original_sg_symbol_H-M C2/c
_cod_database_code 7245488

loop_
_symmetry_equiv_pos_as_xyz
'x, y, z'
'-x, y, -z+1/2'
'x+1/2, y+1/2, z'
'-x+1/2, y+1/2, -z+1/2'
'-x, -y, -z'
'x, -y, z-1/2'
'-x+1/2, -y+1/2, -z'
'x+1/2, -y+1/2, z-1/2'

loop_
_atom_site_label
_atom_site_type_symbol
_atom_site_fract_x
_atom_site_fract_y
_atom_site_fract_z
_atom_site_U_iso_or_equiv
_atom_site_adp_type
_atom_site_occupancy
_atom_site_symmetry_multiplicity
_atom_site_calc_flag
_atom_site_refinement_flags
_atom_site_disorder_assembly
_atom_site_disorder_group
O10 O 0.53167(14) -0.0923(3) 0.8829(5) 0.0331(11) Uani 1 1 d . . .
N1 N 0.20088(18) 0.1385(4) 0.4199(6) 0.0327(13) Uani 1 1 d . . .
C14 C 0.2385(2) 0.1065(5) 0.3999(8) 0.0346(16) Uani 1 1 d . . .
H14A H 0.2466 0.1017 0.3096 0.041 Uiso 1 1 calc R . .
C13 C 0.1893(2) 0.1432(5) 0.5468(8) 0.0377(17) Uani 1 1 d . . .
H13A H 0.1625 0.1636 0.5601 0.045 Uiso 1 1 calc R . .
Co1 Co 0.5000 0.0000 1.0000 0.0248(4) Uani 1 2 d S . .
Co2 Co 0.33859(3) 0.31396(7) 0.75305(10) 0.0357(4) Uani 1 1 d . . .
O1 O 0.33700(15) 0.1879(3) 0.6757(5) 0.0372(12) Uani 1 1 d . . .
O8 O 0.44904(14) -0.0175(3) 0.8626(5) 0.0320(11) Uani 1 1 d . . .
O11 O 0.30375(15) 0.0501(4) 0.4735(5) 0.0407(13) Uani 1 1 d . . .
O7 O 0.40922(16) 0.0967(4) 0.9112(5) 0.0414(13) Uani 1 1 d . . .
C8 C 0.3268(2) 0.0013(5) 0.5730(7) 0.0329(16) Uani 1 1 d . . .
O2 O 0.40052(16) 0.1642(4) 0.6083(6) 0.0434(13) Uani 1 1 d . . .
O9 O 0.48028(15) -0.1103(3) 1.1132(5) 0.0363(11) Uani 1 1 d . . .
C1 C 0.3663(2) 0.1395(5) 0.6469(7) 0.0314(15) Uani 1 1 d . . .
C2 C 0.3587(2) 0.0412(5) 0.6568(7) 0.0311(15) Uani 1 1 d . . .
O3 O 0.28656(19) 0.2855(4) 0.8591(6) 0.0513(14) Uani 1 1 d . . .
C3 C 0.3821(2) -0.0115(5) 0.7483(7) 0.0302(15) Uani 1 1 d . . .
C11 C 0.2151(2) 0.1190(5) 0.6633(7) 0.0344(16) Uani 1 1 d . . .
C9 C 0.2655(2) 0.0803(5) 0.5079(7) 0.0319(15) Uani 1 1 d . . .
C5 C 0.3739(2) -0.1012(5) 0.7592(8) 0.0376(17) Uani 1 1 d . . .
H5A H 0.3902 -0.1360 0.8220 0.045 Uiso 1 1 calc R . .
C10 C 0.2541(2) 0.0871(5) 0.6431(7) 0.0350(16) Uani 1 1 d . . .
H10A H 0.2724 0.0705 0.7180 0.042 Uiso 1 1 calc R . .
C7 C 0.3181(2) -0.0881(6) 0.5829(8) 0.0430(19) Uani 1 1 d . . .
H7A H 0.2966 -0.1136 0.5264 0.052 Uiso 1 1 calc R . .
C4 C 0.4156(2) 0.0268(5) 0.8462(7) 0.0302(15) Uani 1 1 d . . .
O12 O 0.22812(19) 0.1529(5) 0.8965(6) 0.0626(18) Uani 1 1 d . . .
C6 C 0.3419(2) -0.1391(6) 0.6779(8) 0.0430(18) Uani 1 1 d . . .
H6A H 0.3361 -0.1994 0.6866 0.052 Uiso 1 1 calc R . .
O5 O 0.39359(18) 0.3387(4) 0.6517(8) 0.0614(17) Uani 1 1 d . . .
O4 O 0.3422(3) 0.4356(4) 0.8590(10) 0.089(3) Uani 1 1 d . . .
C12 C 0.2015(2) 0.1273(6) 0.8054(8) 0.0460(19) Uani 1 1 d . . .
O6 O 0.3788(2) 0.2661(4) 0.9258(7) 0.0656(19) Uani 1 1 d . . .
O13 O 0.1663(2) 0.1070(10) 0.8285(8) 0.144(6) Uani 1 1 d . . .
O14 O 0.5173(9) 0.709(2) 0.064(4) 0.38(2) Uani 1 1 d . . .
O15 O 0.0847(9) 0.155(2) 0.794(8) 0.64(5) Uani 1 1 d . . .
O16 O 0.426(2) 0.510(2) 0.981(4) 0.71(6) Uani 1 1 d . . .
O17 O 0.5000 0.7413(19) 0.7500 0.67(7) Uani 1 2 d S . .

loop_
_atom_site_aniso_label
_atom_site_aniso_U_11
_atom_site_aniso_U_22
_atom_site_aniso_U_33
_atom_site_aniso_U_23
_atom_site_aniso_U_13
_atom_site_aniso_U_12
O10 0.030(2) 0.041(3) 0.027(2) -0.003(2) -0.0035(19) 0.003(2)
N1 0.030(3) 0.039(3) 0.029(3) -0.004(3) -0.002(2) 0.003(2)
C14 0.028(3) 0.042(4) 0.033(4) -0.004(3) -0.004(3) 0.005(3)
C13 0.026(3) 0.048(4) 0.039(4) 0.003(3) -0.003(3) 0.006(3)
Co1 0.0192(6) 0.0339(7) 0.0207(6) 0.0006(5) -0.0025(5) 0.0002(5)
Co2 0.0330(6) 0.0373(6) 0.0355(6) -0.0012(4) -0.0062(4) 0.0079(4)
O1 0.028(3) 0.040(3) 0.043(3) -0.007(2) -0.002(2) 0.009(2)
O8 0.020(2) 0.043(3) 0.032(3) -0.003(2) -0.0059(19) 0.005(2)
O11 0.027(3) 0.065(4) 0.029(3) -0.004(2) -0.004(2) 0.013(2)
O7 0.041(3) 0.044(3) 0.037(3) -0.008(2) -0.016(2) 0.013(2)
C8 0.023(3) 0.048(4) 0.027(4) -0.007(3) -0.005(3) 0.008(3)
O2 0.033(3) 0.044(3) 0.054(3) -0.001(3) 0.012(2) 0.003(2)
O9 0.033(3) 0.044(3) 0.032(3) 0.002(2) -0.001(2) -0.004(2)
C1 0.029(4) 0.040(4) 0.024(3) -0.005(3) -0.004(3) 0.006(3)
C2 0.028(3) 0.039(4) 0.026(3) -0.007(3) 0.001(3) 0.007(3)
O3 0.054(3) 0.061(4) 0.040(3) -0.004(3) 0.010(3) 0.007(3)
C3 0.020(3) 0.038(4) 0.032(4) -0.004(3) -0.001(3) 0.005(3)
C11 0.033(4) 0.041(4) 0.028(4) -0.003(3) -0.002(3) -0.002(3)
C9 0.026(3) 0.044(4) 0.024(3) -0.006(3) -0.002(3) 0.005(3)
C5 0.027(3) 0.044(4) 0.041(4) 0.002(3) -0.007(3) 0.003(3)
C10 0.032(4) 0.045(4) 0.027(3) 0.002(3) -0.007(3) 0.002(3)
C7 0.028(4) 0.056(5) 0.044(4) -0.012(4) -0.006(3) -0.003(3)
C4 0.022(3) 0.043(4) 0.025(3) 0.002(3) -0.004(3) 0.000(3)
O12 0.046(3) 0.101(5) 0.041(3) -0.025(3) 0.005(3) -0.004(3)
C6 0.038(4) 0.043(4) 0.047(5) -0.002(4) -0.001(3) -0.006(3)
O5 0.038(3) 0.063(4) 0.084(5) 0.010(3) 0.004(3) 0.000(3)
O4 0.082(5) 0.044(4) 0.135(7) -0.029(4) -0.041(5) 0.016(4)
C12 0.039(4) 0.063(5) 0.037(4) 0.002(4) 0.006(3) 0.002(4)
O6 0.081(5) 0.056(4) 0.055(4) 0.003(3) -0.025(3) 0.015(3)
O13 0.055(5) 0.332(18) 0.049(5) -0.025(7) 0.027(4) -0.071(7)
O14 0.28(3) 0.36(4) 0.53(6) -0.16(4) 0.20(3) -0.03(3)
O15 0.19(3) 0.32(4) 1.43(14) -0.14(7) 0.20(5) 0.04(2)
O16 1.49(17) 0.30(4) 0.28(3) -0.14(3) -0.28(7) 0.06(7)
O17 0.61(9) 0.092(19) 1.21(17) 0.000 -0.58(10) 0.000

loop_
_atom_type_symbol
_atom_type_description
_atom_type_scat_dispersion_real
_atom_type_scat_dispersion_imag
_atom_type_scat_source
C C 0.0033 0.0016 'International Tables Vol C Tables 4.2.6.8 and 6.1.1.4'
H H 0.0000 0.0000 'International Tables Vol C Tables 4.2.6.8 and 6.1.1.4'
N N 0.0061 0.0033 'International Tables Vol C Tables 4.2.6.8 and 6.1.1.4'
O O 0.0106 0.0060 'International Tables Vol C Tables 4.2.6.8 and 6.1.1.4'
Co Co 0.3494 0.9721 'International Tables Vol C Tables 4.2.6.8 and 6.1.1.4'

loop_
_geom_angle_atom_site_label_1
_geom_angle_atom_site_label_2
_geom_angle_atom_site_label_3
_geom_angle
_geom_angle_site_symmetry_1
_geom_angle_site_symmetry_3
_geom_angle_publ_flag
C13 N1 C14 118.6(6) . . ?
C13 N1 Co2 121.3(5) . 7_556 ?
C14 N1 Co2 120.1(5) . 7_556 ?
N1 C14 C9 122.0(7) . . ?
N1 C13 C11 123.3(7) . . ?
O8 Co1 O8 179.998(2) 5_657 . ?
O8 Co1 O10 92.23(18) 5_657 . ?
O8 Co1 O10 87.77(18) . . ?
O8 Co1 O10 87.77(18) 5_657 5_657 ?
O8 Co1 O10 92.23(18) . 5_657 ?
O10 Co1 O10 179.998(1) . 5_657 ?
O8 Co1 O9 88.74(19) 5_657 5_657 ?
O8 Co1 O9 91.26(19) . 5_657 ?
O10 Co1 O9 93.9(2) . 5_657 ?
O10 Co1 O9 86.1(2) 5_657 5_657 ?
O8 Co1 O9 91.26(19) 5_657 . ?
O8 Co1 O9 88.74(19) . . ?
O10 Co1 O9 86.1(2) . . ?
O10 Co1 O9 93.9(2) 5_657 . ?
O9 Co1 O9 179.997(1) 5_657 . ?
O1 Co2 O3 89.3(2) . . ?
O1 Co2 O4 172.2(3) . . ?
O3 Co2 O4 87.6(3) . . ?
O1 Co2 O5 89.7(2) . . ?
O3 Co2 O5 177.0(2) . . ?
O4 Co2 O5 93.0(3) . . ?
O1 Co2 N1 91.7(2) . 7_556 ?
O3 Co2 N1 90.1(2) . 7_556 ?
O4 Co2 N1 95.5(3) . 7_556 ?
O5 Co2 N1 92.7(2) . 7_556 ?
O1 Co2 O6 88.2(2) . . ?
O3 Co2 O6 90.4(3) . . ?
O4 Co2 O6 84.7(3) . . ?
O5 Co2 O6 86.8(3) . . ?
N1 Co2 O6 179.5(3) 7_556 . ?
C1 O1 Co2 129.2(5) . . ?
C4 O8 Co1 130.1(4) . . ?
C9 O11 C8 116.9(6) . . ?
C7 C8 O11 117.9(6) . . ?
C7 C8 C2 121.6(7) . . ?
O11 C8 C2 120.5(7) . . ?
O1 C1 O2 126.4(7) . . ?
O1 C1 C2 115.9(6) . . ?
O2 C1 C2 117.7(6) . . ?
C3 C2 C8 118.0(7) . . ?
C3 C2 C1 121.8(6) . . ?
C8 C2 C1 120.2(6) . . ?
C2 C3 C5 121.1(6) . . ?
C2 C3 C4 121.3(6) . . ?
C5 C3 C4 117.5(6) . . ?
C10 C11 C13 118.2(7) . . ?
C10 C11 C12 119.9(7) . . ?
C13 C11 C12 121.9(7) . . ?
C14 C9 O11 116.3(6) . . ?
C14 C9 C10 120.0(6) . . ?
O11 C9 C10 123.7(6) . . ?
C6 C5 C3 120.2(7) . . ?
C11 C10 C9 117.9(6) . . ?
C8 C7 C6 119.0(7) . . ?
O7 C4 O8 123.4(6) . . ?
O7 C4 C3 120.4(6) . . ?
O8 C4 C3 116.1(6) . . ?
C5 C6 C7 120.1(8) . . ?
O13 C12 O12 123.7(8) . . ?
O13 C12 C11 119.7(8) . . ?
O12 C12 C11 116.6(7) . . ?

loop_
_geom_bond_atom_site_label_1
_geom_bond_atom_site_label_2
_geom_bond_distance
_geom_bond_site_symmetry_2
_geom_bond_publ_flag
O10 Co1 2.097(5) . ?
N1 C13 1.304(10) . ?
N1 C14 1.324(9) . ?
N1 Co2 2.140(6) 7_556 ?
C14 C9 1.363(10) . ?
C13 C11 1.393(10) . ?
Co1 O8 2.043(4) 5_657 ?
Co1 O8 2.043(4) . ?
Co1 O10 2.097(5) 5_657 ?
Co1 O9 2.108(5) 5_657 ?
Co1 O9 2.108(5) . ?
Co2 O1 2.037(5) . ?
Co2 O3 2.062(6) . ?
Co2 O4 2.095(7) . ?
Co2 O5 2.109(6) . ?
Co2 N1 2.140(6) 7_556 ?
Co2 O6 2.152(6) . ?
O1 C1 1.235(8) . ?
O8 C4 1.263(8) . ?
O11 C9 1.369(8) . ?
O11 C8 1.378(8) . ?
O7 C4 1.247(9) . ?
C8 C7 1.377(11) . ?
C8 C2 1.391(9) . ?
O2 C1 1.240(9) . ?
C1 C2 1.503(10) . ?
C2 C3 1.368(10) . ?
C3 C5 1.381(10) . ?
C3 C4 1.493(9) . ?
C11 C10 1.367(10) . ?
C11 C12 1.472(11) . ?
C9 C10 1.382(10) . ?
C5 C6 1.369(10) . ?
C7 C6 1.380(11) . ?
O12 C12 1.240(10) . ?
C12 O13 1.204(11) . ?
